data_4032064
loop_
_publ_author_name
'Efimov, Ilya V.'
'Shafikov, Marsel Z.'
'Beliaev, Nikolai A.'
'Volkova, Natalia N.'
'Beryozkina, Tetyana V.'
'Dehaen, Wim'
'Fan, Zhijin'
'Grishko, Viktoria V.'
'Lubec, Gert'
'Slepukhin, Pavel A.'
'Bakulev, Vasiliy A.'

_publ_section_title
;
 Combined experimental and theoretical studies of regio- and
 stereoselectivity in reactions of \b-isoxazolyl- and \b-imidazolyl
 enamines with nitrile oxides
;
_journal_name_full 'Beilstein Journal of Organic Chemistry'
_journal_page_first 2390
_journal_paper_doi 10.3762/bjoc.12.233
_journal_volume 12
_journal_year 2016
_chemical_absolute_configuration unk
_chemical_formula_moiety 'C13 H10 N4 O3'
_chemical_formula_sum 'C13 H10 N4 O3'
_chemical_formula_weight 270.25
_chemical_name_systematic
;
 ? 
;
_space_group_crystal_system orthorhombic
_space_group_IT_number 19
_space_group_name_Hall 'P 2ac 2ab'
_space_group_name_H-M_alt 'P 21 21 21'
_symmetry_space_group_name_Hall 'P 2ac 2ab'
_symmetry_space_group_name_H-M 'P 21 21 21'
_atom_sites_solution_hydrogens geom
_atom_sites_solution_primary direct
_atom_sites_solution_secondary difmap
_audit_creation_date 2016-04-07
_audit_creation_method
;
  Olex2 1.2-ac2
  (compiled 2012.03.27 svn.r2268, GUI svn.r4156)
;
_cell_angle_alpha 90.00
_cell_angle_beta 90.00
_cell_angle_gamma 90.00
_cell_formula_units_Z 4
_cell_length_a 6.5200(9)
_cell_length_b 10.4602(5)
_cell_length_c 17.7675(8)
_cell_measurement_reflns_used 1546
_cell_measurement_temperature 295(2)
_cell_measurement_theta_max 30.4020
_cell_measurement_theta_min 2.3310
_cell_volume 1211.75(19)
_computing_cell_refinement
;
CrysAlisPro, Agilent Technologies,
Version 1.171.36.28 (release 01-02-2013 CrysAlis171 .NET)
(compiled Feb  1 2013,16:14:44)
;
_computing_data_collection
;
CrysAlisPro, Agilent Technologies,
Version 1.171.36.28 (release 01-02-2013 CrysAlis171 .NET)
(compiled Feb  1 2013,16:14:44)
;
_computing_data_reduction
;
CrysAlisPro, Agilent Technologies,
Version 1.171.36.28 (release 01-02-2013 CrysAlis171 .NET)
(compiled Feb  1 2013,16:14:44)
;
_computing_molecular_graphics
;
O. V. Dolomanov, L. J. Bourhis, R. J. Gildea, J. A. K. Howard and H. Puschmann,
OLEX2: a complete structure solution, refinement and analysis program.
J. Appl. Cryst. (2009). 42, 339-341.
;
_computing_publication_material
;
O. V. Dolomanov, L. J. Bourhis, R. J. Gildea, J. A. K. Howard and H. Puschmann,
OLEX2: a complete structure solution, refinement and analysis program.
J. Appl. Cryst. (2009). 42, 339-341.
;
_computing_structure_refinement
;
SHELXL, G.M. Sheldrick, Acta Cryst.
(2008). A64, 112-122
;
_computing_structure_solution
;
SHELXS, G.M. Sheldrick, Acta Cryst.
(2008). A64, 112-122
;
_diffrn_ambient_temperature 295(2)
_diffrn_detector_area_resol_mean 15.9555
_diffrn_measured_fraction_theta_full 0.9994
_diffrn_measured_fraction_theta_max 0.8106
_diffrn_measurement_details
;
#__ type_ start__ end____ width___ exp.time_
  1 omega  -90.00  -63.00   1.0000   17.0400
omega____ theta____ kappa____ phi______ frames
    -      -20.7924 -178.0000  -60.0000 27

#__ type_ start__ end____ width___ exp.time_
  2 omega  -40.00   86.00   1.0000   17.0400
omega____ theta____ kappa____ phi______ frames
    -       23.2924    0.0000  120.0000 126
;
_diffrn_measurement_device_type 'Xcalibur, Eos'
_diffrn_measurement_method '\w scans'
_diffrn_orient_matrix_UB_11 -0.0054641000
_diffrn_orient_matrix_UB_12 0.0257887000
_diffrn_orient_matrix_UB_13 -0.0368415000
_diffrn_orient_matrix_UB_21 -0.1015460000
_diffrn_orient_matrix_UB_22 0.0211825000
_diffrn_orient_matrix_UB_23 0.0071514000
_diffrn_orient_matrix_UB_31 0.0388723000
_diffrn_orient_matrix_UB_32 0.0590439000
_diffrn_orient_matrix_UB_33 0.0135414000
_diffrn_radiation_monochromator graphite
_diffrn_radiation_type 'Mo K\a'
_diffrn_radiation_wavelength 0.7107
_diffrn_reflns_av_R_equivalents 0.0169
_diffrn_reflns_av_unetI/netI 0.0324
_diffrn_reflns_limit_h_max 9
_diffrn_reflns_limit_h_min -6
_diffrn_reflns_limit_k_max 13
_diffrn_reflns_limit_k_min -12
_diffrn_reflns_limit_l_max 25
_diffrn_reflns_limit_l_min -15
_diffrn_reflns_number 4288
_diffrn_reflns_theta_full 26.00
_diffrn_reflns_theta_max 30.61
_diffrn_reflns_theta_min 2.26
_diffrn_source 'Enhance (Mo) X-ray Source'
_exptl_absorpt_coefficient_mu 0.109
_exptl_absorpt_correction_T_max 1.00000
_exptl_absorpt_correction_T_min 0.89735
_exptl_absorpt_correction_type multi-scan
_exptl_absorpt_process_details
;
CrysAlisPro, Agilent Technologies,
Version 1.171.36.28 (release 01-02-2013 CrysAlis171 .NET)
(compiled Feb  1 2013,16:14:44)
Empirical absorption correction using spherical harmonics,
 implemented in SCALE3 ABSPACK scaling algorithm.
;
_exptl_crystal_colour red
_exptl_crystal_colour_primary red
_exptl_crystal_density_diffrn 1.481
_exptl_crystal_density_method 'not measured'
_exptl_crystal_description prism
_exptl_crystal_F_000 560
_exptl_crystal_size_max 0.25
_exptl_crystal_size_mid 0.2
_exptl_crystal_size_min 0.15
_refine_diff_density_max 0.147
_refine_diff_density_min -0.238
_refine_diff_density_rms 0.045
_refine_ls_abs_structure_details 'Flack H D (1983), Acta Cryst. A39, 876-881'
_refine_ls_abs_structure_Flack -1.1(16)
_refine_ls_extinction_method none
_refine_ls_goodness_of_fit_ref 1.003
_refine_ls_hydrogen_treatment mixed
_refine_ls_matrix_type full
_refine_ls_number_parameters 182
_refine_ls_number_reflns 3018
_refine_ls_number_restraints 0
_refine_ls_restrained_S_all 1.003
_refine_ls_R_factor_all 0.0564
_refine_ls_R_factor_gt 0.0440
_refine_ls_shift/su_max 0.000
_refine_ls_shift/su_mean 0.000
_refine_ls_structure_factor_coef Fsqd
_refine_ls_weighting_details 'calc w=1/[\s^2^(Fo^2^)+(0.0690P)^2^+0.0330P] where P=(Fo^2^+2Fc^2^)/3'
_refine_ls_weighting_scheme calc
_refine_ls_wR_factor_gt 0.1098
_refine_ls_wR_factor_ref 0.1188
_reflns_number_gt 2489
_reflns_number_total 3018
_reflns_threshold_expression >2sigma(I)
_cod_data_source_file 1860-5397-12-233-S3.cif
_cod_data_source_block exp_907
_cod_depositor_comments
;

2020-08-18
Z value and formula fixed to values more according to usual
chemical conventions.                 miguel
;
_cod_original_formula_weight 216.20
_cod_original_formula_moiety '0.8(C13 H10 N4 O3)'
_cod_original_formula_units_Z 5
_cod_original_cell_volume 1211.76(18)
_cod_original_formula_sum 'C10.40 H8 N3.20 O2.40'
_cod_database_code 4032064
_reflns_odcompleteness_completeness 99.94
_reflns_odcompleteness_iscentric 1
_reflns_odcompleteness_theta 28.22

loop_
_space_group_symop_id
_space_group_symop_operation_xyz
1 'x, y, z'
2 '-x+1/2, -y, z+1/2'
3 'x+1/2, -y+1/2, -z'
4 '-x, y+1/2, -z+1/2'

loop_
_atom_site_label
_atom_site_type_symbol
_atom_site_fract_x
_atom_site_fract_y
_atom_site_fract_z
_atom_site_U_iso_or_equiv
_atom_site_adp_type
_atom_site_occupancy
_atom_site_symmetry_multiplicity
_atom_site_calc_flag
_atom_site_refinement_flags
N1 N 0.0208(2) 0.68383(13) 0.12662(9) 0.0430(4) Uani 1 1 d .
C5 C -0.0712(3) 0.72973(16) 0.19095(9) 0.0403(4) Uani 1 1 d .
C13 C -0.5907(3) 1.00192(15) 0.11223(9) 0.0377(4) Uani 1 1 d .
N4 N 0.0159(3) 0.70912(18) 0.26299(10) 0.0553(4) Uani 1 1 d .
N3 N -0.2687(2) 0.78072(14) 0.09363(8) 0.0428(4) Uani 1 1 d .
O10 O -0.6239(3) 0.91050(17) 0.30484(8) 0.0694(5) Uani 1 1 d .
C18 C -0.4317(3) 1.06049(16) 0.07377(10) 0.0421(4) Uani 1 1 d .
H18 H -0.3008 1.0627 0.0945 0.051 Uiso 1 1 calc R
C12 C -0.5582(3) 0.94489(16) 0.18753(10) 0.0406(4) Uani 1 1 d .
C14 C -0.7857(3) 1.00001(19) 0.08118(12) 0.0490(5) Uani 1 1 d .
H14 H -0.8937 0.9628 0.1074 0.059 Uiso 1 1 calc R
C16 C -0.6611(4) 1.11118(19) -0.02709(11) 0.0560(5) Uani 1 1 d .
H16 H -0.6844 1.1471 -0.0742 0.067 Uiso 1 1 calc R
C8 C -0.4090(3) 0.85433(16) 0.21380(9) 0.0402(4) Uani 1 1 d .
C4 C -0.2501(3) 0.79017(15) 0.17014(9) 0.0361(4) Uani 1 1 d .
C17 C -0.4683(3) 1.11578(17) 0.00434(11) 0.0479(5) Uani 1 1 d .
H17 H -0.3622 1.1563 -0.0212 0.057 Uiso 1 1 calc R
C9 C -0.4631(4) 0.8377(2) 0.28673(11) 0.0553(5) Uani 1 1 d .
H9 H -0.3968 0.7827 0.3199 0.066 Uiso 1 1 calc R
C6 C 0.2160(4) 0.6172(2) 0.11529(15) 0.0649(6) Uani 1 1 d .
H6A H 0.3260 0.6686 0.1346 0.097 Uiso 1 1 calc R
H6B H 0.2368 0.6025 0.0625 0.097 Uiso 1 1 calc R
H6C H 0.2131 0.5368 0.1413 0.097 Uiso 1 1 calc R
O1 O 0.1678(3) 0.6416(2) 0.26807(10) 0.0907(6) Uani 1 1 d .
C2 C -0.1045(3) 0.71785(17) 0.07063(10) 0.0450(4) Uani 1 1 d .
H2 H -0.0786 0.6991 0.0203 0.054 Uiso 1 1 calc R
O2 O -0.0639(3) 0.75962(19) 0.31714(8) 0.0744(5) Uani 1 1 d .
N11 N -0.6847(3) 0.97971(18) 0.24094(10) 0.0600(5) Uani 1 1 d .
C15 C -0.8190(4) 1.0536(2) 0.01112(13) 0.0591(6) Uani 1 1 d .
H15 H -0.9491 1.0506 -0.0102 0.071 Uiso 1 1 calc R

loop_
_atom_site_aniso_label
_atom_site_aniso_U_11
_atom_site_aniso_U_22
_atom_site_aniso_U_33
_atom_site_aniso_U_23
_atom_site_aniso_U_13
_atom_site_aniso_U_12
N1 0.0424(9) 0.0394(7) 0.0471(8) -0.0032(6) -0.0081(7) 0.0003(6)
C5 0.0445(10) 0.0398(8) 0.0367(8) 0.0039(7) -0.0098(8) -0.0087(8)
C13 0.0428(10) 0.0338(7) 0.0367(8) -0.0058(6) -0.0001(8) 0.0026(7)
N4 0.0548(10) 0.0621(10) 0.0488(9) 0.0083(8) -0.0208(8) -0.0105(9)
N3 0.0485(9) 0.0471(7) 0.0329(7) -0.0027(6) -0.0064(7) 0.0040(8)
O10 0.0788(11) 0.0888(11) 0.0405(7) 0.0029(8) 0.0204(8) 0.0009(10)
C18 0.0426(10) 0.0436(8) 0.0401(9) -0.0042(7) -0.0033(8) -0.0031(8)
C12 0.0430(10) 0.0416(8) 0.0373(8) -0.0040(7) 0.0040(8) -0.0051(8)
C14 0.0409(11) 0.0466(9) 0.0596(11) -0.0051(9) -0.0010(10) -0.0005(9)
C16 0.0720(15) 0.0491(10) 0.0470(10) 0.0022(9) -0.0161(11) 0.0075(11)
C8 0.0446(10) 0.0431(8) 0.0328(8) 0.0014(7) -0.0007(8) -0.0076(8)
C4 0.0406(9) 0.0362(7) 0.0315(7) 0.0028(6) -0.0062(7) -0.0085(8)
C17 0.0592(12) 0.0423(8) 0.0421(9) 0.0002(7) 0.0030(9) -0.0029(9)
C9 0.0615(14) 0.0647(12) 0.0395(9) 0.0060(9) 0.0059(10) -0.0058(11)
C6 0.0508(12) 0.0614(11) 0.0826(16) -0.0136(12) -0.0101(12) 0.0121(11)
O1 0.0790(13) 0.1165(15) 0.0765(12) 0.0134(11) -0.0345(11) 0.0287(12)
C2 0.0510(11) 0.0463(9) 0.0378(8) -0.0047(8) -0.0068(8) 0.0058(9)
O2 0.0813(12) 0.1037(12) 0.0382(7) 0.0012(8) -0.0171(8) -0.0038(11)
N11 0.0632(12) 0.0680(11) 0.0488(9) -0.0032(8) 0.0156(9) 0.0039(9)
C15 0.0523(13) 0.0595(11) 0.0656(14) -0.0018(11) -0.0196(12) 0.0086(10)

loop_
_atom_type_symbol
_atom_type_description
_atom_type_scat_dispersion_real
_atom_type_scat_dispersion_imag
_atom_type_scat_source
C C 0.0033 0.0016 'International Tables Vol C Tables 4.2.6.8 and 6.1.1.4'
H H 0.0000 0.0000 'International Tables Vol C Tables 4.2.6.8 and 6.1.1.4'
N N 0.0061 0.0033 'International Tables Vol C Tables 4.2.6.8 and 6.1.1.4'
O O 0.0106 0.0060 'International Tables Vol C Tables 4.2.6.8 and 6.1.1.4'

loop_
_geom_angle_atom_site_label_1
_geom_angle_atom_site_label_2
_geom_angle_atom_site_label_3
_geom_angle
C5 N1 C6 131.18(17)
C2 N1 C5 105.00(15)
C2 N1 C6 123.76(18)
N1 C5 N4 121.45(17)
C4 C5 N1 107.83(14)
C4 C5 N4 130.70(17)
C18 C13 C12 121.16(16)
C18 C13 C14 119.78(17)
C14 C13 C12 119.03(17)
O1 N4 C5 118.73(19)
O2 N4 C5 118.52(18)
O2 N4 O1 122.75(18)
C2 N3 C4 105.75(15)
C9 O10 N11 108.72(15)
C13 C18 H18 120.1
C17 C18 C13 119.74(18)
C17 C18 H18 120.1
C8 C12 C13 131.05(16)
N11 C12 C13 116.94(17)
N11 C12 C8 112.01(17)
C13 C14 H14 120.1
C15 C14 C13 119.8(2)
C15 C14 H14 120.1
C17 C16 H16 120.0
C15 C16 H16 120.0
C15 C16 C17 119.98(19)
C12 C8 C4 127.75(15)
C9 C8 C12 102.68(18)
C9 C8 C4 129.42(18)
C5 C4 C8 132.09(15)
N3 C4 C5 107.98(16)
N3 C4 C8 119.92(16)
C18 C17 H17 119.8
C16 C17 C18 120.3(2)
C16 C17 H17 119.8
O10 C9 C8 111.20(19)
O10 C9 H9 124.4
C8 C9 H9 124.4
N1 C6 H6A 109.5
N1 C6 H6B 109.5
N1 C6 H6C 109.5
H6A C6 H6B 109.5
H6A C6 H6C 109.5
H6B C6 H6C 109.5
N1 C2 H2 123.3
N3 C2 N1 113.44(16)
N3 C2 H2 123.3
C12 N11 O10 105.36(17)
C14 C15 H15 119.8
C16 C15 C14 120.4(2)
C16 C15 H15 119.8

loop_
_geom_bond_atom_site_label_1
_geom_bond_atom_site_label_2
_geom_bond_distance
N1 C5 1.377(2)
N1 C6 1.465(3)
N1 C2 1.335(2)
C5 N4 1.417(2)
C5 C4 1.377(3)
C13 C18 1.384(3)
C13 C12 1.480(2)
C13 C14 1.386(3)
N4 O1 1.220(2)
N4 O2 1.215(2)
N3 C4 1.368(2)
N3 C2 1.321(2)
O10 C9 1.336(3)
O10 N11 1.404(2)
C18 H18 0.9300
C18 C17 1.383(3)
C12 C8 1.436(3)
C12 N11 1.309(2)
C14 H14 0.9300
C14 C15 1.382(3)
C16 H16 0.9300
C16 C17 1.376(3)
C16 C15 1.372(3)
C8 C4 1.458(2)
C8 C9 1.354(3)
C17 H17 0.9300
C9 H9 0.9300
C6 H6A 0.9600
C6 H6B 0.9600
C6 H6C 0.9600
C2 H2 0.9300
C15 H15 0.9300

loop_
_geom_torsion_atom_site_label_1
_geom_torsion_atom_site_label_2
_geom_torsion_atom_site_label_3
_geom_torsion_atom_site_label_4
_geom_torsion
N1 C5 N4 O1 -5.2(3)
N1 C5 N4 O2 174.75(18)
N1 C5 C4 N3 0.42(18)
N1 C5 C4 C8 179.13(16)
C5 N1 C2 N3 -0.4(2)
C13 C18 C17 C16 -0.9(3)
C13 C12 C8 C4 -2.4(3)
C13 C12 C8 C9 -178.21(18)
C13 C12 N11 O10 178.63(15)
C13 C14 C15 C16 -1.5(3)
N4 C5 C4 N3 -177.96(18)
N4 C5 C4 C8 0.8(3)
C18 C13 C12 C8 -52.3(3)
C18 C13 C12 N11 128.23(19)
C18 C13 C14 C15 1.7(3)
C12 C13 C18 C17 -178.34(15)
C12 C13 C14 C15 179.59(16)
C12 C8 C4 C5 160.64(18)
C12 C8 C4 N3 -20.8(3)
C12 C8 C9 O10 -1.1(2)
C14 C13 C18 C17 -0.5(3)
C14 C13 C12 C8 129.9(2)
C14 C13 C12 N11 -49.6(2)
C8 C12 N11 O10 -0.9(2)
C4 C5 N4 O1 173.00(19)
C4 C5 N4 O2 -7.1(3)
C4 N3 C2 N1 0.6(2)
C4 C8 C9 O10 -176.83(18)
C17 C16 C15 C14 0.0(3)
C9 O10 N11 C12 0.2(2)
C9 C8 C4 C5 -24.6(3)
C9 C8 C4 N3 153.9(2)
C6 N1 C5 N4 -4.3(3)
C6 N1 C5 C4 177.17(17)
C6 N1 C2 N3 -177.85(16)
C2 N1 C5 N4 178.50(16)
C2 N1 C5 C4 -0.06(18)
C2 N3 C4 C5 -0.62(19)
C2 N3 C4 C8 -179.51(15)
N11 O10 C9 C8 0.6(2)
N11 C12 C8 C4 177.11(18)
N11 C12 C8 C9 1.3(2)
C15 C16 C17 C18 1.2(3)
